data_4124318
loop_
_publ_author_name
'Bradley, J.S.'
'Ansell, G.B.'
'Leonowicz, M.E.'
'Hill, E.W.'

_publ_section_title
;
 Synthesis and molecular structure of mue 4-carbido-mue
 2-carbonyltetrairon, a neutral iron butterfly cluster bearing an exposed
 carbon atom
;
_journal_name_full 'Journal of the American Chemical Society'
_journal_page_first 4968
_journal_page_last 4970
_journal_volume 103
_journal_year 1981
_chemical_formula_sum 'C14 Fe4 O13'
_chemical_name_systematic 'Fe4 (C O)13 C'
_space_group_IT_number 14
_symmetry_space_group_name_Hall '-P 2yn'
_symmetry_space_group_name_H-M 'P 1 21/n 1'
_cell_angle_alpha 90
_cell_angle_beta 98.73
_cell_angle_gamma 90
_cell_formula_units_Z 4
_cell_length_a 9.337
_cell_length_b 21.44
_cell_length_c 9.519
_cell_volume 1883.487
_citation_journal_id_ASTM JACSAT
_cod_data_source_file Bradley_JACSAT_1981_726.cif
_cod_data_source_block C14Fe4O13
_cod_original_sg_symbol_Hall '-P 2ybc (x-z,y,z)'
_cod_database_code 4124318

loop_
_symmetry_equiv_pos_as_xyz
x,y,z
-x+1/2,y+1/2,-z+1/2
-x,-y,-z
x-1/2,-y-1/2,z-1/2

loop_
_atom_site_label
_atom_site_type_symbol
_atom_site_fract_x
_atom_site_fract_y
_atom_site_fract_z
_atom_site_occupancy
_atom_site_U_iso_or_equiv
Fe1 Fe+1 0.29877 0.15559 0.61856 1 0.0
Fe2 Fe+1 0.27522 0.03601 0.67825 1 0.0
Fe3 Fe+1 0.04596 0.16755 0.70717 1 0.0
Fe4 Fe+1 0.27735 0.12444 0.87258 1 0.0
O1 O-2 0.2877 0.2908 0.5674 1 0.0
O2 O-2 0.1694 0.1343 0.3212 1 0.0
O3 O-2 0.5838 0.1187 0.5506 1 0.0
O4 O-2 0.5694 -0.0198 0.7135 1 0.0
O5 O-2 0.1339 -0.0656 0.8082 1 0.0
O6 O-2 0.1511 -0.0112 0.3994 1 0.0
O7 O-2 -0.1406 0.1603 0.4336 1 0.0
O8 O-2 -0.1822 0.1127 0.8474 1 0.0
O9 O-2 0.012 0.3025 0.7655 1 0.0
O10 O-2 0.5519 0.071 1.013 1 0.0
O11 O-2 0.198 0.2246 1.0563 1 0.0
O12 O-2 0.1262 0.0387 1.0416 1 0.0
O13 O-2 0.5052 0.2179 0.8441 1 0.0
C1 C+2 0.2866 0.2389 0.5874 1 0.0
C2 C+2 0.2165 0.1418 0.4375 1 0.0
C3 C+2 0.4729 0.1323 0.5775 1 0.0
C4 C+2 0.4579 0.0021 0.6992 1 0.0
C5 C+2 0.1917 -0.0264 0.7602 1 0.0
C6 C+2 0.205 0.0071 0.5068 1 0.0
C7 C+2 -0.0685 0.1663 0.5408 1 0.0
C8 C+2 -0.0931 0.136 0.7961 1 0.0
C9 C+2 0.0273 0.2508 0.7447 1 0.0
C10 C+2 0.4449 0.091 0.9589 1 0.0
C11 C+2 0.2248 0.1875 0.9804 1 0.0
C12 C+2 0.1819 0.0708 0.9719 1 0.0
C13 C+2 0.4112 0.1844 0.8044 1 0.0
C14 C-4 0.1543 0.1004 0.6917 1 0.0

loop_
_cod_changelog_entry_id
_cod_changelog_entry_author
_cod_changelog_entry_date
_cod_changelog_entry_text
1 'Vaitkus, Antanas' 2024-11-13T15:03:33+02:00
;
 Changed the z coordinate of atom site 'O5' from '0.0082' to '0.8082'.
 Changed the z coordinate of atom site 'O8' from '0.0474' to '0.8474'.
 These values were corrected after consulting the original publication.
;
